data_7061529
loop_
_publ_author_name
'Yan, Li'
'Li, Zhongkui'
'Xiong, Yan'
'Zhong, Xue'
'Peng, Shaochun'
'Li, Hui'

_publ_section_title
;
 Zinc(ii) Schiff base complexes as dual probes for the detection of NH4+
 and HPO42&#x2212; ions
;
_journal_issue 27
_journal_name_full 'New Journal of Chemistry'
_journal_page_first 12910
_journal_page_last 12917
_journal_paper_doi 10.1039/D2NJ01686A
_journal_volume 46
_journal_year 2022
_chemical_absolute_configuration ad
_chemical_formula_sum 'C20 H20 Cl2 N2 O8 Zn2'
_chemical_formula_weight 618.02
_space_group_crystal_system orthorhombic
_space_group_IT_number 19
_space_group_name_Hall 'P 2ac 2ab'
_space_group_name_H-M_alt 'P 21 21 21'
_atom_sites_solution_hydrogens mixed
_audit_creation_method SHELXL-2018/3
_audit_update_record
;
2022-01-04 deposited with the CCDC.	2022-05-19 downloaded from the CCDC.
;
_cell_angle_alpha 90
_cell_angle_beta 90
_cell_angle_gamma 90
_cell_formula_units_Z 2
_cell_length_a 5.040(3)
_cell_length_b 10.621(6)
_cell_length_c 22.193(11)
_cell_measurement_reflns_used 4479
_cell_measurement_temperature 296(2)
_cell_measurement_theta_max 25.18
_cell_measurement_theta_min 2.65
_cell_volume 1188.0(11)
_computing_cell_refinement 'Bruker SAINT'
_computing_data_collection 'Bruker APEX2'
_computing_data_reduction 'Bruker SAINT'
_computing_molecular_graphics 'Bruker SHELXTL'
_computing_publication_material 'Bruker SHELXTL'
_computing_structure_refinement 'SHELXL-2018/3 (Sheldrick, 2018)'
_computing_structure_solution 'SHELXT 2014/4 (Sheldrick, 2014)'
_diffrn_ambient_temperature 296(2)
_diffrn_measured_fraction_theta_full 1.000
_diffrn_measured_fraction_theta_max 0.997
_diffrn_measurement_device_type 'Bruker APEX-II CCD'
_diffrn_measurement_method '\f and \w scans'
_diffrn_radiation_type MoK\a
_diffrn_radiation_wavelength 0.71073
_diffrn_reflns_av_R_equivalents 0.1383
_diffrn_reflns_av_unetI/netI 0.0650
_diffrn_reflns_Laue_measured_fraction_full 1.000
_diffrn_reflns_Laue_measured_fraction_max 0.997
_diffrn_reflns_limit_h_max 6
_diffrn_reflns_limit_h_min -5
_diffrn_reflns_limit_k_max 12
_diffrn_reflns_limit_k_min -12
_diffrn_reflns_limit_l_max 26
_diffrn_reflns_limit_l_min -26
_diffrn_reflns_number 11508
_diffrn_reflns_point_group_measured_fraction_full 1.000
_diffrn_reflns_point_group_measured_fraction_max 0.994
_diffrn_reflns_theta_full 25.242
_diffrn_reflns_theta_max 25.333
_diffrn_reflns_theta_min 1.835
_exptl_absorpt_coefficient_mu 2.293
_exptl_absorpt_correction_type none
_exptl_crystal_colour colourless
_exptl_crystal_density_diffrn 1.728
_exptl_crystal_description block
_exptl_crystal_F_000 624
_exptl_crystal_size_max 0.200
_exptl_crystal_size_mid 0.150
_exptl_crystal_size_min 0.100
_refine_diff_density_max 0.466
_refine_diff_density_min -0.345
_refine_diff_density_rms 0.076
_refine_ls_abs_structure_details
;
 Refined as an inversion twin.
;
_refine_ls_abs_structure_Flack 0.00(3)
_refine_ls_extinction_method none
_refine_ls_goodness_of_fit_ref 1.028
_refine_ls_hydrogen_treatment mixed
_refine_ls_matrix_type full
_refine_ls_number_parameters 163
_refine_ls_number_reflns 2150
_refine_ls_number_restraints 2
_refine_ls_restrained_S_all 1.027
_refine_ls_R_factor_all 0.0408
_refine_ls_R_factor_gt 0.0355
_refine_ls_shift/su_max 0.001
_refine_ls_shift/su_mean 0.000
_refine_ls_structure_factor_coef Fsqd
_refine_ls_weighting_details 'w=1/[\s^2^(Fo^2^)+(0.0340P)^2^] where P=(Fo^2^+2Fc^2^)/3'
_refine_ls_weighting_scheme calc
_refine_ls_wR_factor_gt 0.0829
_refine_ls_wR_factor_ref 0.0849
_reflns_Friedel_coverage 0.662
_reflns_Friedel_fraction_full 0.999
_reflns_Friedel_fraction_max 0.991
_reflns_number_gt 1932
_reflns_number_total 2150
_reflns_threshold_expression 'I > 2\s(I)'
_cod_data_source_file d2nj01686a2.cif
_cod_data_source_block 1
_cod_depositor_comments 'Adding full bibliography for 7061529--7061531.cif.'
_cod_database_code 7061529
_shelx_shelxl_version_number 2018/3
_shelx_space_group_comment
;
The symmetry employed for this shelxl refinement is uniquely defined
by the following loop, which should always be used as a source of
symmetry information in preference to the above space-group names.
They are only intended as comments.
;
_shelx_estimated_absorpt_t_min 0.657
_shelx_estimated_absorpt_t_max 0.803

loop_
_space_group_symop_operation_xyz
'x, y, z'
'-x+1/2, -y, z+1/2'
'x+1/2, -y+1/2, -z'
'-x, y+1/2, -z+1/2'

loop_
_atom_site_label
_atom_site_type_symbol
_atom_site_fract_x
_atom_site_fract_y
_atom_site_fract_z
_atom_site_U_iso_or_equiv
_atom_site_adp_type
_atom_site_occupancy
_atom_site_site_symmetry_order
_atom_site_calc_flag
_atom_site_refinement_flags_posn
_atom_site_refinement_flags_adp
_atom_site_refinement_flags_occupancy
_atom_site_disorder_assembly
_atom_site_disorder_group
Zn1 Zn 0.00402(12) 0.22410(5) 0.56484(2) 0.0319(2) Uani 1 1 d . . . . .
Cl1 Cl -0.6795(3) 0.24719(17) 0.83537(6) 0.0596(5) Uani 1 1 d . . . . .
O1 O 0.3378(7) 0.1666(3) 0.50115(13) 0.0281(7) Uani 1 1 d . . . . .
O2 O -0.2878(7) 0.2365(4) 0.62559(13) 0.0391(9) Uani 1 1 d . . . . .
O3 O 0.2652(7) 0.3532(4) 0.60149(16) 0.0379(9) Uani 1 1 d D . . . .
O4 O 0.7041(8) 0.0501(4) 0.50785(17) 0.0556(12) Uani 1 1 d . . . . .
N1 N 0.1435(8) 0.0649(4) 0.60376(17) 0.0298(9) Uani 1 1 d . . . . .
C5 C -0.2775(9) 0.1888(5) 0.6808(2) 0.0310(11) Uani 1 1 d . . . . .
C9 C 0.4729(11) 0.0757(5) 0.5228(2) 0.0346(11) Uani 1 1 d . . . . .
C6 C 0.0889(9) 0.0331(5) 0.6585(2) 0.0335(12) Uani 1 1 d . . . . .
H6A H 0.185811 -0.033699 0.674333 0.040 Uiso 1 1 calc R U . . .
C7 C 0.3486(9) -0.0065(5) 0.5717(2) 0.0321(11) Uani 1 1 d . . . . .
H7A H 0.486506 -0.031817 0.600316 0.039 Uiso 1 1 calc R U . . .
C1 C -0.4595(11) 0.1850(5) 0.7823(2) 0.0396(13) Uani 1 1 d . . . . .
C00D C -0.4527(9) 0.2357(5) 0.7249(2) 0.0347(12) Uani 1 1 d . . . . .
H00A H -0.565841 0.301844 0.715200 0.042 Uiso 1 1 calc R U . . .
C4 C -0.1041(10) 0.0889(5) 0.6976(2) 0.0313(11) Uani 1 1 d . . . . .
C3 C -0.1233(13) 0.0415(5) 0.7571(2) 0.0455(15) Uani 1 1 d . . . . .
H3B H -0.012552 -0.024499 0.768352 0.055 Uiso 1 1 calc R U . . .
C2 C -0.2979(12) 0.0885(6) 0.7990(2) 0.0491(15) Uani 1 1 d . . . . .
H2A H -0.305531 0.055214 0.837749 0.059 Uiso 1 1 calc R U . . .
C8 C 0.2315(11) -0.1244(6) 0.5422(3) 0.0513(15) Uani 1 1 d . . . . .
H8A H 0.369193 -0.169439 0.521461 0.077 Uiso 1 1 calc R U . . .
H8B H 0.155282 -0.177466 0.572599 0.077 Uiso 1 1 calc R U . . .
H8C H 0.096503 -0.100210 0.513909 0.077 Uiso 1 1 calc R U . . .
H3E H 0.295(12) 0.389(5) 0.5677(15) 0.06(2) Uiso 1 1 d D . . . .
H3D H 0.417(5) 0.325(5) 0.612(2) 0.042(17) Uiso 1 1 d D . . . .

loop_
_atom_site_aniso_label
_atom_site_aniso_U_11
_atom_site_aniso_U_22
_atom_site_aniso_U_33
_atom_site_aniso_U_23
_atom_site_aniso_U_13
_atom_site_aniso_U_12
Zn1 0.0300(3) 0.0351(3) 0.0306(3) 0.0060(2) 0.0018(3) 0.0070(3)
Cl1 0.0681(10) 0.0654(11) 0.0454(7) -0.0132(7) 0.0219(7) -0.0068(9)
O1 0.0237(16) 0.0293(19) 0.0314(17) 0.0043(15) 0.0000(14) 0.0037(15)
O2 0.0341(18) 0.053(2) 0.0303(16) 0.0085(17) 0.0045(15) 0.0160(19)
O3 0.032(2) 0.043(2) 0.039(2) -0.0057(19) -0.0051(18) 0.0101(19)
O4 0.033(2) 0.069(3) 0.064(2) 0.027(2) 0.025(2) 0.023(2)
N1 0.021(2) 0.028(2) 0.040(2) 0.0026(19) 0.0008(18) 0.0028(19)
C5 0.025(2) 0.037(3) 0.031(2) 0.003(2) -0.001(2) -0.004(2)
C9 0.033(3) 0.034(3) 0.037(2) 0.000(2) 0.007(3) 0.006(3)
C6 0.033(3) 0.027(3) 0.041(3) 0.011(2) 0.000(2) 0.000(2)
C7 0.027(3) 0.029(3) 0.040(3) 0.009(2) 0.007(2) 0.007(2)
C1 0.041(3) 0.041(3) 0.037(3) -0.006(2) 0.011(3) -0.013(3)
C00D 0.028(3) 0.040(3) 0.036(2) 0.002(2) -0.002(2) 0.002(2)
C4 0.032(2) 0.030(3) 0.032(3) 0.005(2) 0.001(2) -0.003(2)
C3 0.054(4) 0.040(4) 0.042(3) 0.013(3) 0.006(3) 0.004(3)
C2 0.064(4) 0.050(4) 0.033(3) 0.011(3) 0.010(3) -0.006(3)
C8 0.050(3) 0.034(3) 0.070(4) -0.005(3) 0.009(3) 0.000(3)

loop_
_atom_type_symbol
_atom_type_description
_atom_type_scat_dispersion_real
_atom_type_scat_dispersion_imag
_atom_type_scat_source
C C 0.0033 0.0016 'International Tables Vol C Tables 4.2.6.8 and 6.1.1.4'
Cl Cl 0.1484 0.1585 'International Tables Vol C Tables 4.2.6.8 and 6.1.1.4'
N N 0.0061 0.0033 'International Tables Vol C Tables 4.2.6.8 and 6.1.1.4'
O O 0.0106 0.0060 'International Tables Vol C Tables 4.2.6.8 and 6.1.1.4'
Zn Zn 0.2839 1.4301 'International Tables Vol C Tables 4.2.6.8 and 6.1.1.4'
H H 0.0000 0.0000 'International Tables Vol C Tables 4.2.6.8 and 6.1.1.4'

loop_
_geom_angle_atom_site_label_1
_geom_angle_atom_site_label_2
_geom_angle_atom_site_label_3
_geom_angle
_geom_angle_site_symmetry_1
_geom_angle_site_symmetry_3
_geom_angle_publ_flag
O2 Zn1 N1 91.31(15) . . ?
O2 Zn1 O1 98.27(13) . 3_456 ?
N1 Zn1 O1 156.99(15) . 3_456 ?
O2 Zn1 O3 99.17(16) . . ?
N1 Zn1 O3 99.50(16) . . ?
O1 Zn1 O3 99.55(15) 3_456 . ?
O2 Zn1 O1 168.01(13) . . ?
N1 Zn1 O1 77.57(14) . . ?
O1 Zn1 O1 90.59(9) 3_456 . ?
O3 Zn1 O1 87.23(14) . . ?
C9 O1 Zn1 118.7(3) . 3_556 ?
C9 O1 Zn1 111.2(3) . . ?
Zn1 O1 Zn1 126.38(16) 3_556 . ?
C5 O2 Zn1 124.6(3) . . ?
Zn1 O3 H3E 94(4) . . ?
Zn1 O3 H3D 116(4) . . ?
H3E O3 H3D 104(5) . . ?
C6 N1 C7 118.2(4) . . ?
C6 N1 Zn1 123.1(4) . . ?
C7 N1 Zn1 118.0(3) . . ?
O2 C5 C00D 118.8(5) . . ?
O2 C5 C4 123.4(4) . . ?
C00D C5 C4 117.7(4) . . ?
O4 C9 O1 124.4(5) . . ?
O4 C9 C7 116.8(5) . . ?
O1 C9 C7 118.8(4) . . ?
N1 C6 C4 127.4(5) . . ?
N1 C6 H6A 116.3 . . ?
C4 C6 H6A 116.3 . . ?
N1 C7 C9 109.8(4) . . ?
N1 C7 C8 111.0(4) . . ?
C9 C7 C8 108.8(4) . . ?
N1 C7 H7A 109.1 . . ?
C9 C7 H7A 109.1 . . ?
C8 C7 H7A 109.1 . . ?
C2 C1 C00D 122.0(5) . . ?
C2 C1 Cl1 118.7(4) . . ?
C00D C1 Cl1 119.3(5) . . ?
C1 C00D C5 121.2(5) . . ?
C1 C00D H00A 119.4 . . ?
C5 C00D H00A 119.4 . . ?
C3 C4 C5 117.9(5) . . ?
C3 C4 C6 117.7(5) . . ?
C5 C4 C6 124.5(4) . . ?
C2 C3 C4 123.1(5) . . ?
C2 C3 H3B 118.5 . . ?
C4 C3 H3B 118.5 . . ?
C1 C2 C3 118.2(5) . . ?
C1 C2 H2A 120.9 . . ?
C3 C2 H2A 120.9 . . ?
C7 C8 H8A 109.5 . . ?
C7 C8 H8B 109.5 . . ?
H8A C8 H8B 109.5 . . ?
C7 C8 H8C 109.5 . . ?
H8A C8 H8C 109.5 . . ?
H8B C8 H8C 109.5 . . ?

loop_
_geom_bond_atom_site_label_1
_geom_bond_atom_site_label_2
_geom_bond_distance
_geom_bond_site_symmetry_2
_geom_bond_publ_flag
Zn1 O2 2.000(3) . ?
Zn1 N1 2.025(4) . ?
Zn1 O1 2.048(3) 3_456 ?
Zn1 O3 2.067(4) . ?
Zn1 O1 2.281(3) . ?
Cl1 C1 1.748(5) . ?
O1 C9 1.276(6) . ?
O2 C5 1.326(5) . ?
O3 H3E 0.855(13) . ?
O3 H3D 0.855(13) . ?
O4 C9 1.242(6) . ?
N1 C6 1.290(6) . ?
N1 C7 1.467(6) . ?
C5 C00D 1.409(7) . ?
C5 C4 1.425(7) . ?
C9 C7 1.526(7) . ?
C6 C4 1.432(7) . ?
C6 H6A 0.9300 . ?
C7 C8 1.531(8) . ?
C7 H7A 0.9800 . ?
C1 C2 1.361(8) . ?
C1 C00D 1.384(7) . ?
C00D H00A 0.9300 . ?
C4 C3 1.417(6) . ?
C3 C2 1.374(8) . ?
C3 H3B 0.9300 . ?
C2 H2A 0.9300 . ?
C8 H8A 0.9600 . ?
C8 H8B 0.9600 . ?
C8 H8C 0.9600 . ?

loop_
_geom_hbond_atom_site_label_D
_geom_hbond_atom_site_label_H
_geom_hbond_atom_site_label_A
_geom_hbond_distance_DH
_geom_hbond_distance_HA
_geom_hbond_distance_DA
_geom_hbond_angle_DHA
_geom_hbond_site_symmetry_A
_geom_hbond_publ_flag
O3 H3D O2 0.855(13) 1.783(19) 2.626(5) 168(6) 1_655 yes
O3 H3E O4 0.855(13) 1.85(3) 2.653(5) 155(6) 3_456 yes
C8 H8C O4 0.96 2.54 3.328(7) 138.8 1_455 yes
C2 H2A O3 0.93 2.54 3.339(7) 143.8 4_546 yes
C7 H7A Cl1 0.98 2.91 3.726(5) 140.9 4_546 yes
O3 H3D O2 0.855(13) 1.783(19) 2.626(5) 168(6) 1_655 yes
O3 H3E O4 0.855(13) 1.85(3) 2.653(5) 155(6) 3_456 yes
C8 H8C O4 0.96 2.54 3.328(7) 138.8 1_455 yes
C2 H2A O3 0.93 2.54 3.339(7) 143.8 4_546 yes
C7 H7A Cl1 0.98 2.91 3.726(5) 140.9 4_546 yes
C7 H7A Cl1 0.98 2.91 3.726(5) 140.9 4_546 yes
C2 H2A O3 0.93 2.54 3.339(7) 143.8 4_546 yes
C8 H8C O4 0.96 2.54 3.328(7) 138.8 1_455 yes
O3 H3E O4 0.855(13) 1.85(3) 2.653(5) 155(6) 3_456 yes
O3 H3D O2 0.855(13) 1.783(19) 2.626(5) 168(6) 1_655 yes

loop_
_geom_torsion_atom_site_label_1
_geom_torsion_atom_site_label_2
_geom_torsion_atom_site_label_3
_geom_torsion_atom_site_label_4
_geom_torsion
_geom_torsion_site_symmetry_1
_geom_torsion_site_symmetry_2
_geom_torsion_site_symmetry_3
_geom_torsion_site_symmetry_4
_geom_torsion_publ_flag
Zn1 O2 C5 C00D 160.3(4) . . . . ?
Zn1 O2 C5 C4 -21.9(7) . . . . ?
Zn1 O1 C9 O4 2.1(7) 3_556 . . . ?
Zn1 O1 C9 O4 -157.8(5) . . . . ?
Zn1 O1 C9 C7 -179.5(3) 3_556 . . . ?
Zn1 O1 C9 C7 20.6(5) . . . . ?
C7 N1 C6 C4 -179.5(4) . . . . ?
Zn1 N1 C6 C4 10.5(7) . . . . ?
C6 N1 C7 C9 -154.0(4) . . . . ?
Zn1 N1 C7 C9 16.4(5) . . . . ?
C6 N1 C7 C8 85.6(5) . . . . ?
Zn1 N1 C7 C8 -103.9(4) . . . . ?
O4 C9 C7 N1 153.5(5) . . . . ?
O1 C9 C7 N1 -25.0(6) . . . . ?
O4 C9 C7 C8 -84.8(6) . . . . ?
O1 C9 C7 C8 96.7(5) . . . . ?
C2 C1 C00D C5 0.3(8) . . . . ?
Cl1 C1 C00D C5 179.7(4) . . . . ?
O2 C5 C00D C1 176.8(5) . . . . ?
C4 C5 C00D C1 -1.1(8) . . . . ?
O2 C5 C4 C3 -176.4(5) . . . . ?
C00D C5 C4 C3 1.4(7) . . . . ?
O2 C5 C4 C6 3.6(8) . . . . ?
C00D C5 C4 C6 -178.6(5) . . . . ?
N1 C6 C4 C3 -177.6(5) . . . . ?
N1 C6 C4 C5 2.3(8) . . . . ?
C5 C4 C3 C2 -0.9(9) . . . . ?
C6 C4 C3 C2 179.1(5) . . . . ?
C00D C1 C2 C3 0.3(9) . . . . ?
Cl1 C1 C2 C3 -179.1(5) . . . . ?
C4 C3 C2 C1 0.0(10) . . . . ?
